data_1559257
loop_
_publ_author_name
'Ericson, Vivika'
'Lovqvist, Karin'
'Noren, Bertil'
'Oskarsson, Ake'

_publ_section_title
;
 Packing Effects on Molecular Geometries of Platinum Complexes. Synthesis
 and Crystal Structures of Di-mu-hydroxo-bis[bis(dimethyl
 sulfoxide)platinum(II)] Tetrafluoroborate and
 Di-mu-hydroxo-bis[bis(dimethyl sulfoxide)platinum(II)]
 Trifluoromethanesulfonate Dihydrate
;
_journal_name_full 'Acta Chemica Scandinavica'
_journal_page_first 854
_journal_page_last 860
_journal_paper_doi 10.3891/acta.chem.scand.46-0854
_journal_volume 46
_journal_year 1992
_chemical_formula_sum 'C4 H13 B F4 O3 Pt S2'
_chemical_formula_weight 455.17
_chemical_name_common
;
Di-mu-hydroxo-bis[bis(dimethyl sulfoxide)platinum(II)] Tetrafluoroborate
;
_space_group_IT_number 2
_space_group_name_Hall '-P 1'
_space_group_name_H-M_alt 'P -1'
_symmetry_cell_setting triclinic
_symmetry_Int_Tables_number 2
_symmetry_space_group_name_Hall '-P 1'
_symmetry_space_group_name_H-M 'P -1'
_cell_angle_alpha 106.02(2)
_cell_angle_beta 104.08(1)
_cell_angle_gamma 103.30(2)
_cell_formula_units_Z 2
_cell_length_a 7.193(1)
_cell_length_b 8.681(3)
_cell_length_c 10.937(2)
_cell_volume 603.5(3)
_diffrn_ambient_temperature 293
_diffrn_radiation_probe x-ray
_diffrn_radiation_type MoK\a
_diffrn_radiation_wavelength 0.71069
_exptl_absorpt_coefficient_mu 12.04
_exptl_crystal_density_diffrn 2.505
_refine_ls_goodness_of_fit_ref 1.05
_refine_ls_number_parameters 136
_refine_ls_number_reflns 1972
_refine_ls_R_factor_gt 0.064
_refine_ls_wR_factor_gt 0.085
_cod_data_source_file Acta-Chem-Scand-1992-46-854-1.cif
_cod_data_source_block 1
_cod_original_cell_volume 603.5(2)
_cod_database_code 1559257

loop_
_space_group_symop_id
_space_group_symop_operation_xyz
1 x,y,z
2 -x,-y,-z

loop_
_atom_site_label
_atom_site_type_symbol
_atom_site_thermal_displace_type
_atom_site_fract_x
_atom_site_fract_y
_atom_site_fract_z
_atom_site_occupancy
_atom_site_U_iso_or_equiv
_atom_site_calc_flag
_atom_site_refinement_flags
_atom_site_disorder_assembly
_atom_site_disorder_group
Pt Pt Uiso 0.18978(8) 0.05148(7) 0.12819(6) 1.000 0.0237(3) . . . .
S1 S Uiso 0.4508(6) -0.0425(5) 0.1735(4) 1.000 0.0246(14) . . . .
S2 S Uiso 0.3061(7) 0.2678(5) 0.3172(4) 1.000 0.0317(15) . . . .
O10 O Uiso -0.059(2) 0.123(2) 0.0640(10) 1.000 0.046(5) . . . .
O11 O Uiso 0.637(2) 0.064(2) 0.1670(10) 1.000 0.043(6) . . . .
O21 O Uiso 0.489(2) 0.285(2) 0.4200(10) 1.000 0.057(6) . . . .
F1 F Uiso 0.750(4) 0.624(6) 0.245(4) 1.000 0.21(3) . . . .
F2 F Uiso 0.002(7) 0.652(5) 0.161(4) 1.000 0.27(3) . . . .
F3 F Uiso 0.947(8) 0.827(5) 0.298(7) 1.000 0.32(5) . . . .
F4 F Uiso 0.971(12) 0.609(13) 0.317(6) 1.000 0.45(9) . . . .
C11 C Uiso 0.381(3) -0.252(3) 0.056(2) 1.000 0.044(8) . . . .
C12 C Uiso 0.506(3) -0.072(3) 0.331(2) 1.000 0.046(8) . . . .
C21 C Uiso 0.113(4) 0.278(4) 0.394(2) 1.000 0.078(12) . . . .
C22 C Uiso 0.345(4) 0.449(3) 0.269(3) 1.000 0.069(11) . . . .
B B Uiso 0.915(6) 0.680(5) 0.241(5) 1.000 0.079(19) . . . .

loop_
_atom_type_symbol
_atom_type_description
_atom_type_scat_dispersion_real
_atom_type_scat_dispersion_imag
_atom_type_scat_source
C C 0.0033 0.0016 ' International Tables Vol C Tables 4.2.6.8 and 6.1.1.4'
B B 0.0013 0.0007 ' International Tables Vol C Tables 4.2.6.8 and 6.1.1.4'
F F 0.0171 0.0103 ' International Tables Vol C Tables 4.2.6.8 and 6.1.1.4'
O O 0.0106 0.0060 ' International Tables Vol C Tables 4.2.6.8 and 6.1.1.4'
Pt Pt -1.7033 8.3905 ' International Tables Vol C Tables 4.2.6.8 and 6.1.1.4'
S S 0.1246 0.1234 ' International Tables Vol C Tables 4.2.6.8 and 6.1.1.4'

loop_
_geom_angle_atom_site_label_1
_geom_angle_atom_site_label_2
_geom_angle_atom_site_label_3
_geom_angle
_geom_angle_site_symmetry_1
_geom_angle_site_symmetry_2
_geom_angle_site_symmetry_3
_geom_angle_publ_flag
S1 Pt S2 95.05(17) . . . yes
S1 Pt O10 173.6(3) . . . yes
S1 Pt O10 93.6(4) . . 2_555 yes
S2 Pt O10 91.0(4) . . . yes
S2 Pt O10 169.6(5) . . 2_555 yes
O10 Pt O10 80.2(5) . . 2_555 yes
Pt S1 O11 113.6(7) . . . yes
Pt S1 C11 107.7(8) . . . yes
Pt S1 C12 113.7(8) . . . yes
O11 S1 C11 109.9(10) . . . yes
O11 S1 C12 108.6(9) . . . yes
C11 S1 C12 102.8(11) . . . yes
Pt S2 O21 119.1(6) . . . yes
Pt S2 C21 110.3(9) . . . yes
Pt S2 C22 105.2(10) . . . yes
O21 S2 C21 107.8(9) . . . yes
O21 S2 C22 109.2(12) . . . yes
C21 S2 C22 104.2(15) . . . yes
Pt O10 Pt 99.8(6) . . 2_555 yes
F4 F1 B 47(4) . . . yes
F1 F4 B 46(4) . . . yes
F1 B F3 100(5) . . . yes
F1 B F4 86(6) . . . yes
F1 B F2 136(5) . . 1_655 yes
F3 B F4 113(7) . . . yes
F2 B F3 114(5) 1_655 . . yes
F2 B F4 104(6) 1_655 . . yes

loop_
_geom_bond_atom_site_label_1
_geom_bond_atom_site_label_2
_geom_bond_distance
_geom_bond_site_symmetry_1
_geom_bond_site_symmetry_2
_geom_bond_publ_flag
Pt S1 2.216(5) . . yes
Pt S2 2.189(4) . . yes
Pt O10 2.055(15) . . yes
Pt O10 2.055(11) . 2_555 yes
S1 O11 1.472(17) . . yes
S1 C11 1.79(2) . . yes
S1 C12 1.77(2) . . yes
S2 O21 1.454(14) . . yes
S2 C21 1.80(3) . . yes
S2 C22 1.78(3) . . yes
F1 F4 1.65(9) . . yes
F1 B 1.19(6) . . yes
F2 B 1.20(7) . 1_455 yes
F3 B 1.19(7) . . yes
F4 B 1.21(10) . . yes

loop_
_geom_torsion_atom_site_label_1
_geom_torsion_atom_site_label_2
_geom_torsion_atom_site_label_3
_geom_torsion_atom_site_label_4
_geom_torsion
_geom_torsion_site_symmetry_1
_geom_torsion_site_symmetry_2
_geom_torsion_site_symmetry_3
_geom_torsion_site_symmetry_4
_geom_torsion_publ_flag
S2 Pt S1 O11 -71.8(5) . . . . no
S2 Pt S1 C11 166.3(8) . . . . no
S2 Pt S1 C12 53.0(9) . . . . no
O10 Pt S1 O11 102.4(7) 2_555 . . . no
O10 Pt S1 C11 -19.6(9) 2_555 . . . no
O10 Pt S1 C12 -132.8(10) 2_555 . . . no
S1 Pt S2 O21 -6.4(8) . . . . no
S1 Pt S2 C21 -131.8(11) . . . . no
S1 Pt S2 C22 116.4(10) . . . . no
O10 Pt S2 O21 175.8(9) . . . . no
O10 Pt S2 C21 50.3(12) . . . . no
O10 Pt S2 C22 -61.5(11) . . . . no
S2 Pt O10 Pt 174.5(5) . . . 2_555 no
O10 Pt O10 Pt 0.0(6) 2_555 . . 2_555 no
S1 Pt O10 Pt -178.4(5) . . 2_555 2_555 no
O10 Pt O10 Pt 0.0(6) . . 2_555 2_555 no
F4 F1 B F3 -112(7) . . . . no
F4 F1 B F2 107(8) . . . 1_655 no
F1 F4 B F3 99(6) . . . . no
F1 F4 B F2 -137(6) . . . 1_655 no
